data_4113288
loop_
_publ_author_name
'Christopher Dobe'
'Christopher Noble'
'Graham Carver'
'Philip L. W. Tregenna-Piggott'
'Garry J. McIntyre'
'Anne-Laure Barra'
'Antonia Neels'
'Stefan Janssen'
'Fanni Juranyi'

_publ_section_title
;
 Electronic and Molecular Structure of High-Spin d4 Complexes:
 Experimental and Theoretical Study of the [Cr(D2O)6]2+ Cation in Tutton's
 Salts
;
_journal_name_full 'Journal of the American Chemical Society'
_journal_page_first 16639
_journal_page_last 16652
_journal_paper_doi 10.1021/ja046095c
_journal_volume 126
_journal_year 2004
_chemical_formula_sum 'Cr H12 O14 Rb2 S2'
_chemical_formula_weight 523.16
_chemical_name_systematic
; 
 ? 
;
_space_group_IT_number 14
_symmetry_cell_setting monoclinic
_symmetry_space_group_name_Hall '-P 2ybc'
_symmetry_space_group_name_H-M 'P 1 21/c 1'
_atom_sites_solution_hydrogens geom
_atom_sites_solution_primary direct
_atom_sites_solution_secondary difmap
_audit_creation_method SHELXL-97
_cell_angle_alpha 90.00
_cell_angle_beta 104.858(14)
_cell_angle_gamma 90.00
_cell_formula_units_Z 2
_cell_length_a 6.2163(12)
_cell_length_b 12.3824(16)
_cell_length_c 9.2600(15)
_cell_measurement_reflns_used 3231
_cell_measurement_temperature 100(2)
_cell_measurement_theta_max 29.70
_cell_measurement_theta_min 0.00
_cell_volume 688.9(2)
_computing_cell_refinement 'STOE X-AREA'
_computing_data_collection 'STOE X-AREA'
_computing_data_reduction 'STOE X-RED'
_computing_structure_refinement 'SHELXL-97 (Sheldrick, 1997)'
_computing_structure_solution 'SHELXS-97 (Sheldrick, 1990)'
_diffrn_ambient_temperature 100(2)
_diffrn_detector_area_resol_mean 6.67
_diffrn_measured_fraction_theta_full 0.991
_diffrn_measured_fraction_theta_max 0.991
_diffrn_measurement_device_type 'STOE IPDS 2'
_diffrn_measurement_method 'rotation method'
_diffrn_radiation_monochromator graphite
_diffrn_radiation_source 'fine-focus sealed tube'
_diffrn_radiation_type MoK\a
_diffrn_radiation_wavelength 0.71073
_diffrn_reflns_av_R_equivalents 0.0967
_diffrn_reflns_av_sigmaI/netI 0.0412
_diffrn_reflns_limit_h_max 8
_diffrn_reflns_limit_h_min -8
_diffrn_reflns_limit_k_max 16
_diffrn_reflns_limit_k_min -17
_diffrn_reflns_limit_l_max 12
_diffrn_reflns_limit_l_min -12
_diffrn_reflns_number 11917
_diffrn_reflns_theta_full 29.68
_diffrn_reflns_theta_max 29.68
_diffrn_reflns_theta_min 2.81
_diffrn_standards_decay_% 0
_diffrn_standards_interval_count 0
_diffrn_standards_interval_time 0
_diffrn_standards_number 0
_exptl_absorpt_coefficient_mu 8.217
_exptl_absorpt_correction_T_max 0.420
_exptl_absorpt_correction_T_min 0.030
_exptl_absorpt_correction_type empirical
_exptl_absorpt_process_details 'PLATON99 (Spek, 1990)'
_exptl_crystal_colour blue
_exptl_crystal_density_diffrn 2.522
_exptl_crystal_description block
_exptl_crystal_F_000 508
_exptl_crystal_size_max 0.45
_exptl_crystal_size_mid 0.30
_exptl_crystal_size_min 0.10
_refine_diff_density_max 1.014
_refine_diff_density_min -1.249
_refine_diff_density_rms 0.168
_refine_ls_extinction_method none
_refine_ls_goodness_of_fit_ref 1.088
_refine_ls_hydrogen_treatment mixed
_refine_ls_matrix_type full
_refine_ls_number_parameters 88
_refine_ls_number_reflns 1937
_refine_ls_number_restraints 0
_refine_ls_restrained_S_all 1.088
_refine_ls_R_factor_all 0.0365
_refine_ls_R_factor_gt 0.0339
_refine_ls_shift/su_max 0.001
_refine_ls_shift/su_mean 0.000
_refine_ls_structure_factor_coef Fsqd
_refine_ls_weighting_details 'calc w=1/[\s^2^(Fo^2^)+(0.0363P)^2^+1.5820P] where P=(Fo^2^+2Fc^2^)/3'
_refine_ls_weighting_scheme calc
_refine_ls_wR_factor_gt 0.0824
_refine_ls_wR_factor_ref 0.0842
_reflns_number_gt 1815
_reflns_number_total 1937
_reflns_threshold_expression >2sigma(I)
_cod_data_source_file ja046095csi20040701_120055.cif
_cod_data_source_block rbcrh-lt
_cod_original_sg_symbol_H-M 'P 21/c'
_cod_database_code 4113288

loop_
_symmetry_equiv_pos_as_xyz
'x, y, z'
'-x, y+1/2, -z+1/2'
'-x, -y, -z'
'x, -y-1/2, z-1/2'

loop_
_atom_site_label
_atom_site_type_symbol
_atom_site_fract_x
_atom_site_fract_y
_atom_site_fract_z
_atom_site_U_iso_or_equiv
_atom_site_adp_type
_atom_site_occupancy
_atom_site_symmetry_multiplicity
_atom_site_calc_flag
_atom_site_refinement_flags
O1 O -0.4140(3) 0.23284(17) 0.3976(2) 0.0133(4) Uani 1 1 d .
O2 O -0.2474(4) 0.07318(18) 0.5315(2) 0.0153(4) Uani 1 1 d .
O3 O -0.3985(3) 0.06721(17) 0.2660(2) 0.0112(4) Uani 1 1 d .
O4 O -0.0603(3) 0.16788(17) 0.3701(3) 0.0131(4) Uani 1 1 d .
O5 O -0.2950(3) 0.06967(17) 0.0037(2) 0.0120(4) Uani 1 1 d .
H1O H -0.3346 0.1220 -0.0219 0.050 Uiso 1 1 d .
H2O H -0.3412 0.0642 0.0886 0.050 Uiso 1 1 d .
O6 O 0.1636(3) 0.10883(17) 0.1630(2) 0.0130(4) Uani 1 1 d .
H3O H 0.1108 0.1322 0.2355 0.050 Uiso 1 1 d .
H4O H 0.3061 0.0911 0.2063 0.050 Uiso 1 1 d .
O7 O -0.0232(4) -0.12234(18) 0.1952(2) 0.0143(4) Uani 1 1 d .
H5O H 0.0182 -0.1853 0.1750 0.050 Uiso 1 1 d .
H6O H 0.0447 -0.1105 0.2787 0.050 Uiso 1 1 d .
S1 S -0.27802(11) 0.13550(5) 0.39312(8) 0.00897(15) Uani 1 1 d .
Cr1 Cr 0.0000 0.0000 0.0000 0.00844(14) Uani 1 2 d S
Rb1 Rb -0.65561(4) 0.15208(2) 0.61928(3) 0.01193(10) Uani 1 1 d .

loop_
_atom_site_aniso_label
_atom_site_aniso_U_11
_atom_site_aniso_U_22
_atom_site_aniso_U_33
_atom_site_aniso_U_23
_atom_site_aniso_U_13
_atom_site_aniso_U_12
O1 0.0119(9) 0.0111(9) 0.0174(11) -0.0009(8) 0.0045(8) 0.0013(7)
O2 0.0185(10) 0.0159(10) 0.0109(10) 0.0016(8) 0.0029(8) -0.0009(8)
O3 0.0114(9) 0.0123(9) 0.0106(9) -0.0019(7) 0.0041(7) -0.0014(7)
O4 0.0103(9) 0.0138(10) 0.0169(11) -0.0007(8) 0.0066(8) -0.0006(7)
O5 0.0121(9) 0.0120(9) 0.0140(10) 0.0018(7) 0.0068(8) 0.0029(7)
O6 0.0110(9) 0.0151(10) 0.0133(10) -0.0039(8) 0.0039(8) 0.0001(7)
O7 0.0157(10) 0.0146(10) 0.0128(10) -0.0002(8) 0.0038(8) 0.0012(8)
S1 0.0086(3) 0.0089(3) 0.0100(3) -0.0004(2) 0.0036(2) 0.0000(2)
Cr1 0.0083(3) 0.0084(3) 0.0091(3) -0.0011(2) 0.0033(2) 0.0004(2)
Rb1 0.01244(15) 0.01166(15) 0.01302(16) -0.00019(9) 0.00571(11) -0.00015(8)

loop_
_atom_type_symbol
_atom_type_description
_atom_type_scat_dispersion_real
_atom_type_scat_dispersion_imag
_atom_type_scat_source
H H 0.0000 0.0000 'International Tables Vol C Tables 4.2.6.8 and 6.1.1.4'
O O 0.0106 0.0060 'International Tables Vol C Tables 4.2.6.8 and 6.1.1.4'
S S 0.1246 0.1234 'International Tables Vol C Tables 4.2.6.8 and 6.1.1.4'
Cr Cr 0.3209 0.6236 'International Tables Vol C Tables 4.2.6.8 and 6.1.1.4'
Rb Rb -0.9393 2.9676 'International Tables Vol C Tables 4.2.6.8 and 6.1.1.4'

loop_
_geom_angle_atom_site_label_1
_geom_angle_atom_site_label_2
_geom_angle_atom_site_label_3
_geom_angle
_geom_angle_site_symmetry_1
_geom_angle_site_symmetry_3
S1 O1 Rb1 121.89(12) . 4_565
S1 O1 Rb1 97.90(10) . .
Rb1 O1 Rb1 121.21(7) 4_565 .
S1 O2 Rb1 97.78(11) . .
S1 O2 Rb1 96.48(10) . 3_456
Rb1 O2 Rb1 109.38(7) . 3_456
S1 O3 Rb1 104.76(10) . 3_456
S1 O4 Rb1 119.84(12) . 1_655
Cr1 O5 H1O 128.1 . .
Cr1 O5 H2O 118.1 . .
H1O O5 H2O 101.3 . .
Cr1 O6 Rb1 128.53(9) . 4_665
Cr1 O6 H3O 124.4 . .
Rb1 O6 H3O 90.2 4_665 .
Cr1 O6 H4O 114.0 . .
Rb1 O6 H4O 86.8 4_665 .
H3O O6 H4O 105.1 . .
Cr1 O7 Rb1 134.05(9) . 3_456
Cr1 O7 H5O 109.4 . .
Rb1 O7 H5O 107.3 3_456 .
Cr1 O7 H6O 119.9 . .
Rb1 O7 H6O 74.2 3_456 .
H5O O7 H6O 105.4 . .
O2 S1 O4 110.51(13) . .
O2 S1 O1 110.56(13) . .
O4 S1 O1 109.52(12) . .
O2 S1 O3 108.60(13) . .
O4 S1 O3 109.52(12) . .
O1 S1 O3 108.09(13) . .
O2 S1 Rb1 57.92(9) . .
O4 S1 Rb1 147.39(10) . .
O1 S1 Rb1 57.58(9) . .
O3 S1 Rb1 103.08(8) . .
O2 S1 Rb1 59.53(9) . 3_456
O4 S1 Rb1 111.53(9) . 3_456
O1 S1 Rb1 138.50(9) . 3_456
O3 S1 Rb1 51.59(8) . 3_456
Rb1 S1 Rb1 89.323(17) . 3_456
O2 S1 Rb1 70.74(9) . 1_655
O4 S1 Rb1 40.98(9) . 1_655
O1 S1 Rb1 115.91(9) . 1_655
O3 S1 Rb1 133.12(8) . 1_655
Rb1 S1 Rb1 113.39(2) . 1_655
Rb1 S1 Rb1 99.182(17) 3_456 1_655
O2 S1 Rb1 145.99(9) . 4_565
O4 S1 Rb1 98.12(9) . 4_565
O1 S1 Rb1 39.70(9) . 4_565
O3 S1 Rb1 77.06(9) . 4_565
Rb1 S1 Rb1 88.068(19) . 4_565
Rb1 S1 Rb1 126.35(2) 3_456 4_565
Rb1 S1 Rb1 130.48(2) 1_655 4_565
O5 Cr1 O5 180.00(16) 3 .
O5 Cr1 O6 90.68(8) 3 .
O5 Cr1 O6 89.32(8) . .
O5 Cr1 O6 89.32(8) 3 3
O5 Cr1 O6 90.68(8) . 3
O6 Cr1 O6 180.00(13) . 3
O5 Cr1 O7 88.48(8) 3 .
O5 Cr1 O7 91.52(8) . .
O6 Cr1 O7 88.56(8) . .
O6 Cr1 O7 91.44(8) 3 .
O5 Cr1 O7 91.52(8) 3 3
O5 Cr1 O7 88.48(8) . 3
O6 Cr1 O7 91.44(8) . 3
O6 Cr1 O7 88.56(8) 3 3
O7 Cr1 O7 180.00(8) . 3
O3 Rb1 O4 110.09(6) 3_456 1_455
O3 Rb1 O7 72.82(6) 3_456 3_456
O4 Rb1 O7 84.03(6) 1_455 3_456
O3 Rb1 O1 98.33(6) 3_456 4_566
O4 Rb1 O1 141.36(6) 1_455 4_566
O7 Rb1 O1 79.87(6) 3_456 4_566
O3 Rb1 O1 121.95(6) 3_456 .
O4 Rb1 O1 85.36(6) 1_455 .
O7 Rb1 O1 164.28(6) 3_456 .
O1 Rb1 O1 101.62(5) 4_566 .
O3 Rb1 O2 76.66(6) 3_456 .
O4 Rb1 O2 114.69(6) 1_455 .
O7 Rb1 O2 148.35(6) 3_456 .
O1 Rb1 O2 96.61(6) 4_566 .
O1 Rb1 O2 47.36(6) . .
O3 Rb1 O2 46.85(6) 3_456 3_456
O4 Rb1 O2 71.34(6) 1_455 3_456
O7 Rb1 O2 93.83(6) 3_456 3_456
O1 Rb1 O2 144.23(6) 4_566 3_456
O1 Rb1 O2 93.73(6) . 3_456
O2 Rb1 O2 70.62(7) . 3_456
O3 Rb1 O6 145.37(6) 3_456 4_466
O4 Rb1 O6 77.47(6) 1_455 4_466
O7 Rb1 O6 74.57(6) 3_456 4_466
O1 Rb1 O6 64.47(6) 4_566 4_466
O1 Rb1 O6 91.81(6) . 4_466
O2 Rb1 O6 132.40(6) . 4_466
O2 Rb1 O6 147.72(6) 3_456 4_466
O3 Rb1 S1 97.49(4) 3_456 .
O4 Rb1 S1 95.92(5) 1_455 .
O7 Rb1 S1 169.52(5) 3_456 .
O1 Rb1 S1 106.00(4) 4_566 .
O1 Rb1 S1 24.52(4) . .
O2 Rb1 S1 24.30(4) . .
O2 Rb1 S1 76.30(4) 3_456 .
O6 Rb1 S1 115.70(4) 4_466 .
O3 Rb1 S1 23.65(4) 3_456 3_456
O4 Rb1 S1 88.44(4) 1_455 3_456
O7 Rb1 S1 78.84(5) 3_456 3_456
O1 Rb1 S1 121.96(4) 4_566 3_456
O1 Rb1 S1 112.46(4) . 3_456
O2 Rb1 S1 76.56(4) . 3_456
O2 Rb1 S1 23.99(4) 3_456 3_456
O6 Rb1 S1 150.96(4) 4_466 3_456
S1 Rb1 S1 90.677(17) . 3_456
O3 Rb1 S1 98.80(4) 3_456 1_455
O4 Rb1 S1 19.18(4) 1_455 1_455
O7 Rb1 S1 65.38(5) 3_456 1_455
O1 Rb1 S1 134.18(4) 4_566 1_455
O1 Rb1 S1 104.54(4) . 1_455
O2 Rb1 S1 128.64(5) . 1_455
O2 Rb1 S1 70.15(4) 3_456 1_455
O6 Rb1 S1 77.67(4) 4_466 1_455
S1 Rb1 S1 113.39(2) . 1_455
S1 Rb1 S1 80.818(17) 3_456 1_455
O3 Rb1 S1 113.04(4) 3_456 4_566
O4 Rb1 S1 134.44(4) 1_455 4_566
O7 Rb1 S1 95.02(5) 3_456 4_566
O1 Rb1 S1 18.41(4) 4_566 4_566
O1 Rb1 S1 84.19(4) . 4_566
O2 Rb1 S1 89.21(5) . 4_566
O2 Rb1 S1 153.51(4) 3_456 4_566
O6 Rb1 S1 58.73(4) 4_466 4_566
S1 Rb1 S1 92.479(19) . 4_566
S1 Rb1 S1 136.239(13) 3_456 4_566
S1 Rb1 S1 135.951(15) 1_455 4_566

loop_
_geom_bond_atom_site_label_1
_geom_bond_atom_site_label_2
_geom_bond_distance
_geom_bond_site_symmetry_2
O1 S1 1.479(2) .
O1 Rb1 2.991(2) 4_565
O1 Rb1 3.008(2) .
O2 S1 1.466(2) .
O2 Rb1 3.018(2) .
O2 Rb1 3.108(2) 3_456
O3 S1 1.486(2) .
O3 Rb1 2.904(2) 3_456
O4 S1 1.479(2) .
O4 Rb1 2.952(2) 1_655
O5 Cr1 2.034(2) .
O5 H1O 0.7119 .
O5 H2O 0.9065 .
O6 Cr1 2.084(2) .
O6 Rb1 3.229(2) 4_665
O6 H3O 0.8684 .
O6 H4O 0.9010 .
O7 Cr1 2.391(2) .
O7 Rb1 2.972(2) 3_456
O7 H5O 0.8567 .
O7 H6O 0.7939 .
S1 Rb1 3.5296(9) .
S1 Rb1 3.5832(9) 3_456
S1 Rb1 3.9041(11) 1_655
S1 Rb1 3.9756(9) 4_565
Cr1 O5 2.034(2) 3
Cr1 O6 2.084(2) 3
Cr1 O7 2.391(2) 3
Rb1 O3 2.904(2) 3_456
Rb1 O4 2.952(2) 1_455
Rb1 O7 2.972(2) 3_456
Rb1 O1 2.991(2) 4_566
Rb1 O2 3.108(2) 3_456
Rb1 O6 3.229(2) 4_466
Rb1 S1 3.5832(9) 3_456
Rb1 S1 3.9041(11) 1_455
Rb1 S1 3.9756(9) 4_566

loop_
_geom_hbond_atom_site_label_D
_geom_hbond_atom_site_label_H
_geom_hbond_atom_site_label_A
_geom_hbond_distance_DH
_geom_hbond_distance_HA
_geom_hbond_distance_DA
_geom_hbond_angle_DHA
_geom_hbond_site_symmetry_A
O5 H1O O1 0.71 1.96 2.668(3) 173.3 4_565
O5 H2O O3 0.91 1.77 2.668(3) 171.4 .
O6 H4O O3 0.90 1.80 2.694(3) 170.2 1_655
O6 H3O O4 0.87 1.89 2.741(3) 167.7 .
O7 H5O O4 0.86 1.90 2.747(3) 170.3 2_545
O7 H6O O2 0.79 1.94 2.724(3) 170.8 3_556

loop_
_geom_torsion_atom_site_label_1
_geom_torsion_atom_site_label_2
_geom_torsion_atom_site_label_3
_geom_torsion_atom_site_label_4
_geom_torsion
_geom_torsion_site_symmetry_1
_geom_torsion_site_symmetry_4
Rb1 O2 S1 O4 145.79(10) . .
Rb1 O2 S1 O4 -103.57(11) 3_456 .
Rb1 O2 S1 O1 24.37(13) . .
Rb1 O2 S1 O1 135.02(10) 3_456 .
Rb1 O2 S1 O3 -94.06(11) . .
Rb1 O2 S1 O3 16.58(12) 3_456 .
Rb1 O2 S1 Rb1 110.64(9) 3_456 .
Rb1 O2 S1 Rb1 -110.64(9) . 3_456
Rb1 O2 S1 Rb1 135.67(8) . 1_655
Rb1 O2 S1 Rb1 -113.68(7) 3_456 1_655
Rb1 O2 S1 Rb1 0.32(19) . 4_565
Rb1 O2 S1 Rb1 110.96(13) 3_456 4_565
Rb1 O4 S1 O2 -14.64(17) 1_655 .
Rb1 O4 S1 O1 107.39(14) 1_655 .
Rb1 O4 S1 O3 -134.24(12) 1_655 .
Rb1 O4 S1 Rb1 47.5(2) 1_655 .
Rb1 O4 S1 Rb1 -78.90(11) 1_655 3_456
Rb1 O4 S1 Rb1 146.68(9) 1_655 4_565
Rb1 O1 S1 O2 -159.08(12) 4_565 .
Rb1 O1 S1 O2 -24.47(13) . .
Rb1 O1 S1 O4 78.92(15) 4_565 .
Rb1 O1 S1 O4 -146.47(11) . .
Rb1 O1 S1 O3 -40.34(15) 4_565 .
Rb1 O1 S1 O3 94.27(11) . .
Rb1 O1 S1 Rb1 -134.61(14) 4_565 .
Rb1 O1 S1 Rb1 -92.24(15) 4_565 3_456
Rb1 O1 S1 Rb1 42.37(15) . 3_456
Rb1 O1 S1 Rb1 123.01(9) 4_565 1_655
Rb1 O1 S1 Rb1 -102.38(6) . 1_655
Rb1 O1 S1 Rb1 134.61(14) . 4_565
Rb1 O3 S1 O2 -18.30(13) 3_456 .
Rb1 O3 S1 O4 102.46(12) 3_456 .
Rb1 O3 S1 O1 -138.28(11) 3_456 .
Rb1 O3 S1 Rb1 -78.49(7) 3_456 .
Rb1 O3 S1 Rb1 62.40(12) 3_456 1_655
Rb1 O3 S1 Rb1 -163.39(8) 3_456 4_565
Rb1 O6 Cr1 O5 92.56(11) 4_665 3
Rb1 O6 Cr1 O5 -87.44(11) 4_665 .
Rb1 O6 Cr1 O6 -154(100) 4_665 3
Rb1 O6 Cr1 O7 -178.98(11) 4_665 .
Rb1 O6 Cr1 O7 1.02(11) 4_665 3
Rb1 O7 Cr1 O5 177.06(13) 3_456 3
Rb1 O7 Cr1 O5 -2.94(13) 3_456 .
Rb1 O7 Cr1 O6 86.34(13) 3_456 .
Rb1 O7 Cr1 O6 -93.66(13) 3_456 3
Rb1 O7 Cr1 O7 71(27) 3_456 3
S1 O1 Rb1 O3 -4.46(13) . 3_456
Rb1 O1 Rb1 O3 130.58(8) 4_565 3_456
S1 O1 Rb1 O4 -115.28(11) . 1_455
Rb1 O1 Rb1 O4 19.75(8) 4_565 1_455
S1 O1 Rb1 O7 -162.97(18) . 3_456
Rb1 O1 Rb1 O7 -27.9(3) 4_565 3_456
S1 O1 Rb1 O1 103.15(7) . 4_566
Rb1 O1 Rb1 O1 -121.82(11) 4_565 4_566
S1 O1 Rb1 O2 14.84(8) . .
Rb1 O1 Rb1 O2 149.87(12) 4_565 .
S1 O1 Rb1 O2 -44.37(11) . 3_456
Rb1 O1 Rb1 O2 90.67(8) 4_565 3_456
S1 O1 Rb1 O6 167.45(10) . 4_466
Rb1 O1 Rb1 O6 -57.52(8) 4_565 4_466
Rb1 O1 Rb1 S1 135.04(15) 4_565 .
S1 O1 Rb1 S1 -28.90(11) . 3_456
Rb1 O1 Rb1 S1 106.14(7) 4_565 3_456
S1 O1 Rb1 S1 -114.82(9) . 1_455
Rb1 O1 Rb1 S1 20.22(8) 4_565 1_455
S1 O1 Rb1 S1 109.13(10) . 4_566
Rb1 O1 Rb1 S1 -115.83(8) 4_565 4_566
S1 O2 Rb1 O3 148.29(11) . 3_456
Rb1 O2 Rb1 O3 48.57(7) 3_456 3_456
S1 O2 Rb1 O4 42.06(12) . 1_455
Rb1 O2 Rb1 O4 -57.66(8) 3_456 1_455
S1 O2 Rb1 O7 163.90(9) . 3_456
Rb1 O2 Rb1 O7 64.18(14) 3_456 3_456
S1 O2 Rb1 O1 -114.68(10) . 4_566
Rb1 O2 Rb1 O1 145.60(7) 3_456 4_566
S1 O2 Rb1 O1 -14.96(8) . .
Rb1 O2 Rb1 O1 -114.68(10) 3_456 .
S1 O2 Rb1 O2 99.72(12) . 3_456
Rb1 O2 Rb1 O2 0.0 3_456 3_456
S1 O2 Rb1 O6 -53.47(14) . 4_466
Rb1 O2 Rb1 O6 -153.19(6) 3_456 4_466
Rb1 O2 Rb1 S1 -99.72(12) 3_456 .
S1 O2 Rb1 S1 123.97(10) . 3_456
Rb1 O2 Rb1 S1 24.26(5) 3_456 3_456
S1 O2 Rb1 S1 57.62(12) . 1_455
Rb1 O2 Rb1 S1 -42.10(9) 3_456 1_455
S1 O2 Rb1 S1 -97.79(10) . 4_566
Rb1 O2 Rb1 S1 162.49(6) 3_456 4_566
O2 S1 Rb1 O3 -31.05(11) . 3_456
O4 S1 Rb1 O3 -108.78(18) . 3_456
O1 S1 Rb1 O3 176.19(11) . 3_456
O3 S1 Rb1 O3 72.88(11) . 3_456
Rb1 S1 Rb1 O3 22.72(4) 3_456 3_456
Rb1 S1 Rb1 O3 -77.00(5) 1_655 3_456
Rb1 S1 Rb1 O3 149.12(4) 4_565 3_456
O2 S1 Rb1 O4 -142.27(11) . 1_455
O4 S1 Rb1 O4 140.0(2) . 1_455
O1 S1 Rb1 O4 64.97(11) . 1_455
O3 S1 Rb1 O4 -38.34(10) . 1_455
Rb1 S1 Rb1 O4 -88.50(4) 3_456 1_455
Rb1 S1 Rb1 O4 171.78(4) 1_655 1_455
Rb1 S1 Rb1 O4 37.91(4) 4_565 1_455
O2 S1 Rb1 O7 -53.1(3) . 3_456
O4 S1 Rb1 O7 -130.8(3) . 3_456
O1 S1 Rb1 O7 154.1(3) . 3_456
O3 S1 Rb1 O7 50.8(3) . 3_456
Rb1 S1 Rb1 O7 0.7(2) 3_456 3_456
Rb1 S1 Rb1 O7 -99.1(2) 1_655 3_456
Rb1 S1 Rb1 O7 127.1(2) 4_565 3_456
O2 S1 Rb1 O1 69.88(11) . 4_566
O4 S1 Rb1 O1 -7.85(18) . 4_566
O1 S1 Rb1 O1 -82.88(8) . 4_566
O3 S1 Rb1 O1 173.82(10) . 4_566
Rb1 S1 Rb1 O1 123.65(4) 3_456 4_566
Rb1 S1 Rb1 O1 23.93(5) 1_655 4_566
Rb1 S1 Rb1 O1 -109.94(5) 4_565 4_566
O2 S1 Rb1 O1 152.76(15) . .
O4 S1 Rb1 O1 75.0(2) . .
O3 S1 Rb1 O1 -103.30(14) . .
Rb1 S1 Rb1 O1 -153.47(11) 3_456 .
Rb1 S1 Rb1 O1 106.81(11) 1_655 .
Rb1 S1 Rb1 O1 -27.06(10) 4_565 .
O4 S1 Rb1 O2 -77.7(2) . .
O1 S1 Rb1 O2 -152.76(15) . .
O3 S1 Rb1 O2 103.93(14) . .
Rb1 S1 Rb1 O2 53.77(10) 3_456 .
Rb1 S1 Rb1 O2 -45.95(10) 1_655 .
Rb1 S1 Rb1 O2 -179.82(11) 4_565 .
O2 S1 Rb1 O2 -73.15(12) . 3_456
O4 S1 Rb1 O2 -150.87(18) . 3_456
O1 S1 Rb1 O2 134.09(11) . 3_456
O3 S1 Rb1 O2 30.79(10) . 3_456
Rb1 S1 Rb1 O2 -19.38(4) 3_456 3_456
Rb1 S1 Rb1 O2 -119.09(5) 1_655 3_456
Rb1 S1 Rb1 O2 107.03(4) 4_565 3_456
O2 S1 Rb1 O6 138.81(11) . 4_466
O4 S1 Rb1 O6 61.08(18) . 4_466
O1 S1 Rb1 O6 -13.95(11) . 4_466
O3 S1 Rb1 O6 -117.25(10) . 4_466
Rb1 S1 Rb1 O6 -167.42(4) 3_456 4_466
Rb1 S1 Rb1 O6 92.86(5) 1_655 4_466
Rb1 S1 Rb1 O6 -41.01(5) 4_565 4_466
O2 S1 Rb1 S1 -53.77(10) . 3_456
O4 S1 Rb1 S1 -131.50(18) . 3_456
O1 S1 Rb1 S1 153.47(11) . 3_456
O3 S1 Rb1 S1 50.17(9) . 3_456
Rb1 S1 Rb1 S1 0.0 3_456 3_456
Rb1 S1 Rb1 S1 -99.72(2) 1_655 3_456
Rb1 S1 Rb1 S1 126.41(2) 4_565 3_456
O2 S1 Rb1 S1 -134.05(10) . 1_455
O4 S1 Rb1 S1 148.22(17) . 1_455
O1 S1 Rb1 S1 73.19(11) . 1_455
O3 S1 Rb1 S1 -30.12(9) . 1_455
Rb1 S1 Rb1 S1 -80.28(2) 3_456 1_455
Rb1 S1 Rb1 S1 180.0 1_655 1_455
Rb1 S1 Rb1 S1 46.12(2) 4_565 1_455
O2 S1 Rb1 S1 82.57(10) . 4_566
O4 S1 Rb1 S1 4.85(17) . 4_566
O1 S1 Rb1 S1 -70.19(11) . 4_566
O3 S1 Rb1 S1 -173.49(9) . 4_566
Rb1 S1 Rb1 S1 136.341(13) 3_456 4_566
Rb1 S1 Rb1 S1 36.625(16) 1_655 4_566
Rb1 S1 Rb1 S1 -97.25(2) 4_565 4_566
